data_7102474
loop_
_publ_author_name
'Rivas, Juan C Mareque'
'Salvagni, Emiliano'
'Parsons, Simon'

_publ_section_title
;
 Structures and reactivity of synthetic zinc(II) complexes resembling
 the active sites and reaction intermediates of aminopeptidases.
;
_journal_issue 4
_journal_name_full 'Chemical communications (Cambridge, England)'
_journal_page_first 460
_journal_page_last 461
_journal_paper_doi 10.1039/b314089j
_journal_year 2004
_chemical_formula_moiety ' C13 H23 N5 O2 Zn, 2(Cl O4)'
_chemical_formula_sum 'C13 H23 Cl2 N5 O10 Zn'
_chemical_formula_weight 545.63
_chemical_name_systematic
;
?
;
_space_group_IT_number 14
_symmetry_cell_setting monoclinic
_symmetry_space_group_name_Hall '-P 2yn'
_symmetry_space_group_name_H-M 'P 1 21/n 1'
_atom_sites_solution_hydrogens mixed
_atom_sites_solution_primary direct
_atom_sites_solution_secondary difmap
_audit_creation_method SHELXL-97
_cell_angle_alpha 90.00
_cell_angle_beta 96.9230(10)
_cell_angle_gamma 90.00
_cell_formula_units_Z 4
_cell_length_a 16.0691(10)
_cell_length_b 7.9677(5)
_cell_length_c 16.3441(10)
_cell_measurement_reflns_used 4551
_cell_measurement_temperature 150(2)
_cell_measurement_theta_max 29
_cell_measurement_theta_min 2.5
_cell_volume 2077.3(2)
_computing_structure_refinement 'SHELXL-97 (Sheldrick, 1997)'
_computing_structure_solution 'SHELXS-97 (Sheldrick, 1990)'
_diffrn_ambient_temperature 150(2)
_diffrn_measured_fraction_theta_full 0.932
_diffrn_measured_fraction_theta_max 0.932
_diffrn_measurement_device_type 'Bruker Smart Apex CCD'
_diffrn_measurement_method omega
_diffrn_radiation_monochromator graphite
_diffrn_radiation_source 'fine-focus sealed tube'
_diffrn_radiation_type MoK\a
_diffrn_radiation_wavelength 0.71073
_diffrn_reflns_av_R_equivalents 0.0260
_diffrn_reflns_av_sigmaI/netI 0.0265
_diffrn_reflns_limit_h_max 21
_diffrn_reflns_limit_h_min -21
_diffrn_reflns_limit_k_max 10
_diffrn_reflns_limit_k_min -10
_diffrn_reflns_limit_l_max 21
_diffrn_reflns_limit_l_min -22
_diffrn_reflns_number 18298
_diffrn_reflns_theta_full 29.00
_diffrn_reflns_theta_max 29.00
_diffrn_reflns_theta_min 1.68
_exptl_absorpt_coefficient_mu 1.502
_exptl_absorpt_correction_T_max 1
_exptl_absorpt_correction_T_min 0.892
_exptl_absorpt_correction_type multi-scan
_exptl_absorpt_process_details Sadabs
_exptl_crystal_colour yellow
_exptl_crystal_density_diffrn 1.745
_exptl_crystal_density_method 'not measured'
_exptl_crystal_description block
_exptl_crystal_F_000 1120
_exptl_crystal_size_max 0.35
_exptl_crystal_size_mid 0.20
_exptl_crystal_size_min 0.19
_refine_diff_density_max 0.885
_refine_diff_density_min -0.504
_refine_diff_density_rms 0.080
_refine_ls_extinction_method none
_refine_ls_goodness_of_fit_ref 1.047
_refine_ls_hydrogen_treatment mixed/refall
_refine_ls_matrix_type full
_refine_ls_number_parameters 300
_refine_ls_number_reflns 5145
_refine_ls_number_restraints 0
_refine_ls_restrained_S_all 1.047
_refine_ls_R_factor_all 0.0389
_refine_ls_R_factor_gt 0.0344
_refine_ls_shift/su_max 0.001
_refine_ls_shift/su_mean 0.000
_refine_ls_structure_factor_coef Fsqd
_refine_ls_weighting_details 'calc w=1/[\s^2^(Fo^2^)+(0.0478P)^2^+1.5667P] where P=(Fo^2^+2Fc^2^)/3'
_refine_ls_weighting_scheme calc
_refine_ls_wR_factor_gt 0.0884
_refine_ls_wR_factor_ref 0.0909
_reflns_number_gt 4587
_reflns_number_total 5145
_reflns_threshold_expression >2sigma(I)
_cod_data_source_file b314089j.txt
_cod_data_source_block r65135
_cod_depositor_comments
;
The following automatic conversions were performed:
'_symmetry_cell_setting' value 'Monoclinic' changed to 'monoclinic'
according to '/home/saulius/struct/CIF-dictionaries/cif_core.dic'
dictionary named 'cif_core.dic' version 2.4.1 from
2010-06-29.

'_exptl_absorpt_correction_type' value 'Multiscan' changed to
'multi-scan' according to
'/home/saulius/struct/CIF-dictionaries/cif_core.dic' dictionary named
'cif_core.dic' version 2.4.1 from 2010-06-29.

Automatic conversion script
Id: cif_fix_enum 1527 2010-12-29 10:47:43Z saulius 

The following automatic conversions were performed:

'_atom_sites_solution_hydrogens' value 'geom/difmap' was changed to
'mixed'.

Automatic conversion script
Id: cif_fix_values 6452 2018-10-05 10:23:21Z andrius 
;
_cod_original_sg_symbol_H-M P21/n
_cod_database_code 7102474

loop_
_symmetry_equiv_pos_as_xyz
'x, y, z'
'-x+1/2, y+1/2, -z+1/2'
'-x, -y, -z'
'x-1/2, -y-1/2, z-1/2'

loop_
_atom_site_label
_atom_site_type_symbol
_atom_site_fract_x
_atom_site_fract_y
_atom_site_fract_z
_atom_site_U_iso_or_equiv
_atom_site_adp_type
_atom_site_occupancy
_atom_site_symmetry_multiplicity
_atom_site_calc_flag
_atom_site_refinement_flags
Zn Zn 0.250681(13) 0.05574(3) 0.141356(13) 0.01826(8) Uani 1 1 d .
N1 N 0.28865(11) 0.1079(2) 0.01900(10) 0.0211(3) Uani 1 1 d .
C1 C 0.26160(15) -0.0415(3) -0.03087(13) 0.0288(5) Uani 1 1 d .
H1A H 0.3034 -0.1323 -0.0189 0.035 Uiso 1 1 calc R
H1B H 0.2588 -0.0133 -0.0901 0.035 Uiso 1 1 calc R
N2 N 0.15679(11) -0.0669(2) 0.06339(10) 0.0211(3) Uani 1 1 d .
C2 C 0.17703(15) -0.1024(3) -0.01251(13) 0.0266(4) Uani 1 1 d .
C3 C 0.12547(18) -0.1927(3) -0.06922(14) 0.0392(6) Uani 1 1 d .
H3A H 0.1407 -0.2135 -0.1227 0.047 Uiso 1 1 calc R
C4 C 0.05038(19) -0.2534(4) -0.04653(16) 0.0460(7) Uani 1 1 d .
H4A H 0.0144 -0.3193 -0.0842 0.055 Uiso 1 1 calc R
C5 C 0.02825(15) -0.2184(3) 0.02988(15) 0.0367(5) Uani 1 1 d .
H5A H -0.0228 -0.2599 0.0458 0.044 Uiso 1 1 calc R
C6 C 0.08248(13) -0.1198(3) 0.08459(13) 0.0245(4) Uani 1 1 d .
N7 N 0.06237(13) -0.0789(3) 0.15915(13) 0.0292(4) Uani 1 1 d .
H7NB H 0.0240(18) -0.108(4) 0.1708(17) 0.027(7) Uiso 1 1 d .
H7NA H 0.0901(18) -0.013(4) 0.1892(17) 0.031(7) Uiso 1 1 d .
C11 C 0.37957(13) 0.1414(3) 0.02045(13) 0.0264(4) Uani 1 1 d .
H11A H 0.4110 0.0380 0.0378 0.032 Uiso 1 1 calc R
H11B H 0.3963 0.2292 0.0621 0.032 Uiso 1 1 calc R
C12 C 0.40410(14) 0.1979(3) -0.06191(14) 0.0322(5) Uani 1 1 d .
H12A H 0.4652 0.2194 -0.0567 0.039 Uiso 1 1 calc R
H12B H 0.3908 0.1083 -0.1034 0.039 Uiso 1 1 calc R
N13 N 0.35754(12) 0.3544(3) -0.08938(12) 0.0300(4) Uani 1 1 d .
H13N H 0.3747(17) 0.425(3) -0.0512(17) 0.028(7) Uiso 1 1 d .
C13 C 0.38013(18) 0.4159(4) -0.17018(16) 0.0459(7) Uani 1 1 d .
H13A H 0.3492 0.5194 -0.1856 0.069 Uiso 1 1 calc R
H13B H 0.3655 0.3303 -0.2125 0.069 Uiso 1 1 calc R
H13C H 0.4405 0.4383 -0.1654 0.069 Uiso 1 1 calc R
C14 C 0.26532(14) 0.3240(3) -0.09350(14) 0.0315(5) Uani 1 1 d .
H14A H 0.2480 0.2404 -0.1371 0.038 Uiso 1 1 calc R
H14B H 0.2348 0.4298 -0.1083 0.038 Uiso 1 1 calc R
C15 C 0.24204(13) 0.2606(3) -0.01187(13) 0.0251(4) Uani 1 1 d .
H15A H 0.2528 0.3508 0.0297 0.030 Uiso 1 1 calc R
H15B H 0.1812 0.2358 -0.0181 0.030 Uiso 1 1 calc R
O1G O 0.24588(9) -0.12780(18) 0.22982(9) 0.0231(3) Uani 1 1 d .
O2G O 0.17839(9) 0.25188(18) 0.16252(9) 0.0236(3) Uani 1 1 d .
C1G C 0.30796(12) -0.1345(2) 0.28354(11) 0.0195(4) Uani 1 1 d .
C2G C 0.37250(14) 0.0042(3) 0.28794(13) 0.0293(5) Uani 1 1 d .
H2GB H 0.3678 0.0736 0.3375 0.035 Uiso 1 1 calc R
H2GA H 0.4293 -0.0460 0.2937 0.035 Uiso 1 1 calc R
N3G N 0.36207(11) 0.1119(2) 0.21476(11) 0.0202(3) Uani 1 1 d .
H3GB H 0.3588(17) 0.217(4) 0.2317(17) 0.036(7) Uiso 1 1 d .
H3GA H 0.4036(19) 0.106(4) 0.1939(17) 0.034(8) Uiso 1 1 d .
Cl1 Cl 0.39532(3) -0.13246(7) -0.23875(3) 0.03137(13) Uani 1 1 d .
O11 O 0.45742(11) -0.1512(3) -0.16860(12) 0.0465(5) Uani 1 1 d .
O21 O 0.31513(12) -0.1452(4) -0.21332(13) 0.0760(9) Uani 1 1 d .
O31 O 0.40420(12) -0.2608(3) -0.29801(12) 0.0517(5) Uani 1 1 d .
O41 O 0.4054(2) 0.0242(4) -0.2762(2) 0.1052(12) Uani 1 1 d .
Cl2 Cl 0.37406(3) -0.37709(6) 0.10553(3) 0.02867(12) Uani 1 1 d .
O12 O 0.40090(13) -0.2161(2) 0.13692(13) 0.0482(5) Uani 1 1 d .
O22 O 0.40070(15) -0.5050(3) 0.16308(14) 0.0567(6) Uani 1 1 d .
O32 O 0.28511(13) -0.3836(3) 0.08750(15) 0.0564(6) Uani 1 1 d .
O42 O 0.41238(15) -0.4059(3) 0.03124(13) 0.0563(6) Uani 1 1 d .

loop_
_atom_site_aniso_label
_atom_site_aniso_U_11
_atom_site_aniso_U_22
_atom_site_aniso_U_33
_atom_site_aniso_U_23
_atom_site_aniso_U_13
_atom_site_aniso_U_12
Zn 0.01945(12) 0.01864(13) 0.01622(12) 0.00012(8) 0.00024(8) -0.00101(8)
N1 0.0219(8) 0.0219(8) 0.0197(8) -0.0004(6) 0.0034(6) -0.0003(6)
C1 0.0378(12) 0.0271(11) 0.0226(10) -0.0065(8) 0.0078(9) -0.0037(9)
N2 0.0236(8) 0.0194(8) 0.0192(8) 0.0008(6) -0.0013(6) -0.0023(6)
C2 0.0357(11) 0.0217(10) 0.0213(10) -0.0001(8) -0.0012(8) -0.0038(8)
C3 0.0539(15) 0.0387(13) 0.0228(11) -0.0058(10) -0.0043(10) -0.0134(12)
C4 0.0543(16) 0.0432(15) 0.0355(13) -0.0049(11) -0.0149(12) -0.0216(13)
C5 0.0308(11) 0.0375(13) 0.0385(13) 0.0033(10) -0.0091(10) -0.0136(10)
C6 0.0236(10) 0.0215(10) 0.0266(10) 0.0058(8) -0.0046(8) -0.0024(8)
N7 0.0202(9) 0.0362(11) 0.0314(10) 0.0012(8) 0.0036(8) -0.0075(8)
C11 0.0220(10) 0.0321(11) 0.0252(10) 0.0058(8) 0.0038(8) 0.0014(8)
C12 0.0285(11) 0.0407(13) 0.0290(11) 0.0055(9) 0.0091(9) 0.0019(9)
N13 0.0312(10) 0.0351(11) 0.0234(9) 0.0063(8) 0.0021(7) -0.0076(8)
C13 0.0450(15) 0.0645(18) 0.0289(12) 0.0180(12) 0.0073(11) -0.0120(13)
C14 0.0279(11) 0.0371(12) 0.0281(11) 0.0105(9) -0.0018(8) -0.0011(9)
C15 0.0233(10) 0.0262(10) 0.0256(10) 0.0031(8) 0.0016(8) 0.0012(8)
O1G 0.0215(7) 0.0247(7) 0.0222(7) 0.0053(5) -0.0013(5) -0.0040(5)
O2G 0.0252(7) 0.0219(7) 0.0227(7) -0.0053(5) -0.0017(5) 0.0029(6)
C1G 0.0216(9) 0.0190(9) 0.0179(9) -0.0006(7) 0.0031(7) -0.0007(7)
C2G 0.0332(11) 0.0287(11) 0.0235(10) 0.0060(8) -0.0072(8) -0.0120(9)
N3G 0.0191(8) 0.0193(8) 0.0222(8) 0.0017(6) 0.0020(6) -0.0008(6)
Cl1 0.0259(3) 0.0363(3) 0.0307(3) -0.0016(2) -0.0015(2) 0.0032(2)
O11 0.0324(9) 0.0642(13) 0.0395(10) 0.0014(9) -0.0097(8) 0.0010(9)
O21 0.0255(9) 0.163(3) 0.0401(11) -0.0354(14) 0.0061(8) 0.0081(13)
O31 0.0417(10) 0.0751(14) 0.0380(10) -0.0157(10) 0.0040(8) 0.0233(10)
O41 0.154(3) 0.0497(15) 0.096(2) 0.0298(15) -0.047(2) -0.0226(18)
Cl2 0.0342(3) 0.0232(2) 0.0298(3) -0.00134(19) 0.0086(2) -0.0006(2)
O12 0.0544(12) 0.0346(10) 0.0599(12) -0.0190(9) 0.0241(10) -0.0141(9)
O22 0.0663(14) 0.0504(12) 0.0526(12) 0.0228(10) 0.0044(10) -0.0022(11)
O32 0.0364(10) 0.0453(12) 0.0852(17) -0.0075(11) -0.0024(10) 0.0023(9)
O42 0.0782(15) 0.0547(12) 0.0422(11) -0.0179(9) 0.0331(11) -0.0251(11)

loop_
_atom_type_symbol
_atom_type_description
_atom_type_scat_dispersion_real
_atom_type_scat_dispersion_imag
_atom_type_scat_source
C C 0.0033 0.0016 'International Tables Vol C Tables 4.2.6.8 and 6.1.1.4'
H H 0.0000 0.0000 'International Tables Vol C Tables 4.2.6.8 and 6.1.1.4'
N N 0.0061 0.0033 'International Tables Vol C Tables 4.2.6.8 and 6.1.1.4'
O O 0.0106 0.0060 'International Tables Vol C Tables 4.2.6.8 and 6.1.1.4'
Cl Cl 0.1484 0.1585 'International Tables Vol C Tables 4.2.6.8 and 6.1.1.4'
Zn Zn 0.2839 1.4301 'International Tables Vol C Tables 4.2.6.8 and 6.1.1.4'

loop_
_geom_angle_atom_site_label_1
_geom_angle_atom_site_label_2
_geom_angle_atom_site_label_3
_geom_angle
_geom_angle_site_symmetry_1
_geom_angle_site_symmetry_3
O2G Zn O1G 111.13(6) . .
O2G Zn N3G 102.08(7) . .
O1G Zn N3G 81.41(6) . .
O2G Zn N2 94.52(6) . .
O1G Zn N2 90.61(6) . .
N3G Zn N2 163.24(7) . .
O2G Zn N1 103.88(6) . .
O1G Zn N1 143.95(6) . .
N3G Zn N1 99.79(7) . .
N2 Zn N1 78.09(6) . .
C1 N1 C11 112.18(17) . .
C1 N1 C15 111.71(16) . .
C11 N1 C15 108.27(16) . .
C1 N1 Zn 104.70(12) . .
C11 N1 Zn 113.60(12) . .
C15 N1 Zn 106.26(12) . .
N1 C1 C2 111.20(17) . .
N1 C1 H1A 109.4 . .
C2 C1 H1A 109.4 . .
N1 C1 H1B 109.4 . .
C2 C1 H1B 109.4 . .
H1A C1 H1B 108.0 . .
C2 N2 C6 119.28(18) . .
C2 N2 Zn 114.89(14) . .
C6 N2 Zn 125.70(14) . .
N2 C2 C3 122.6(2) . .
N2 C2 C1 116.03(18) . .
C3 C2 C1 121.4(2) . .
C2 C3 C4 118.4(2) . .
C2 C3 H3A 120.8 . .
C4 C3 H3A 120.8 . .
C5 C4 C3 120.1(2) . .
C5 C4 H4A 119.9 . .
C3 C4 H4A 119.9 . .
C4 C5 C6 118.9(2) . .
C4 C5 H5A 120.5 . .
C6 C5 H5A 120.5 . .
N7 C6 N2 118.41(19) . .
N7 C6 C5 121.0(2) . .
N2 C6 C5 120.6(2) . .
C6 N7 H7NB 119(2) . .
C6 N7 H7NA 122.1(19) . .
H7NB N7 H7NA 119(3) . .
N1 C11 C12 113.61(17) . .
N1 C11 H11A 108.8 . .
C12 C11 H11A 108.8 . .
N1 C11 H11B 108.8 . .
C12 C11 H11B 108.8 . .
H11A C11 H11B 107.7 . .
N13 C12 C11 109.88(18) . .
N13 C12 H12A 109.7 . .
C11 C12 H12A 109.7 . .
N13 C12 H12B 109.7 . .
C11 C12 H12B 109.7 . .
H12A C12 H12B 108.2 . .
C13 N13 C14 111.01(19) . .
C13 N13 C12 111.9(2) . .
C14 N13 C12 109.63(18) . .
C13 N13 H13N 109.6(18) . .
C14 N13 H13N 111.6(18) . .
C12 N13 H13N 102.9(18) . .
N13 C13 H13A 109.5 . .
N13 C13 H13B 109.5 . .
H13A C13 H13B 109.5 . .
N13 C13 H13C 109.5 . .
H13A C13 H13C 109.5 . .
H13B C13 H13C 109.5 . .
N13 C14 C15 111.28(17) . .
N13 C14 H14A 109.4 . .
C15 C14 H14A 109.4 . .
N13 C14 H14B 109.4 . .
C15 C14 H14B 109.4 . .
H14A C14 H14B 108.0 . .
N1 C15 C14 113.85(18) . .
N1 C15 H15A 108.8 . .
C14 C15 H15A 108.8 . .
N1 C15 H15B 108.8 . .
C14 C15 H15B 108.8 . .
H15A C15 H15B 107.7 . .
C1G O1G Zn 115.39(12) . .
C1G O2G Zn 128.60(13) 2 .
O1G C1G O2G 125.30(18) . 2_545
O1G C1G C2G 119.21(17) . .
O2G C1G C2G 115.47(17) 2_545 .
N3G C2G C1G 112.28(16) . .
N3G C2G H2GB 109.1 . .
C1G C2G H2GB 109.1 . .
N3G C2G H2GA 109.1 . .
C1G C2G H2GA 109.1 . .
H2GB C2G H2GA 107.9 . .
C2G N3G Zn 110.53(13) . .
C2G N3G H3GB 107.6(18) . .
Zn N3G H3GB 107.7(18) . .
C2G N3G H3GA 107(2) . .
Zn N3G H3GA 117(2) . .
H3GB N3G H3GA 106(3) . .
O21 Cl1 O41 110.5(2) . .
O21 Cl1 O31 108.63(15) . .
O41 Cl1 O31 108.28(18) . .
O21 Cl1 O11 109.31(13) . .
O41 Cl1 O11 109.55(16) . .
O31 Cl1 O11 110.54(12) . .
O22 Cl2 O32 109.03(14) . .
O22 Cl2 O12 110.68(14) . .
O32 Cl2 O12 111.02(13) . .
O22 Cl2 O42 108.56(15) . .
O32 Cl2 O42 109.81(15) . .
O12 Cl2 O42 107.70(12) . .

loop_
_geom_bond_atom_site_label_1
_geom_bond_atom_site_label_2
_geom_bond_distance
_geom_bond_site_symmetry_2
Zn O2G 2.0020(14) .
Zn O1G 2.0645(14) .
Zn N3G 2.0799(17) .
Zn N2 2.0957(16) .
Zn N1 2.1996(17) .
N1 C1 1.478(3) .
N1 C11 1.483(3) .
N1 C15 1.485(3) .
C1 C2 1.507(3) .
C1 H1A 0.9900 .
C1 H1B 0.9900 .
N2 C2 1.350(3) .
N2 C6 1.350(3) .
C2 C3 1.371(3) .
C3 C4 1.391(4) .
C3 H3A 0.9500 .
C4 C5 1.368(4) .
C4 H4A 0.9500 .
C5 C6 1.410(3) .
C5 H5A 0.9500 .
C6 N7 1.338(3) .
N7 H7NB 0.70(3) .
N7 H7NA 0.81(3) .
C11 C12 1.516(3) .
C11 H11A 0.9900 .
C11 H11B 0.9900 .
C12 N13 1.495(3) .
C12 H12A 0.9900 .
C12 H12B 0.9900 .
N13 C13 1.494(3) .
N13 C14 1.495(3) .
N13 H13N 0.86(3) .
C13 H13A 0.9800 .
C13 H13B 0.9800 .
C13 H13C 0.9800 .
C14 C15 1.515(3) .
C14 H14A 0.9900 .
C14 H14B 0.9900 .
C15 H15A 0.9900 .
C15 H15B 0.9900 .
O1G C1G 1.248(2) .
O2G C1G 1.264(2) 2
C1G O2G 1.264(2) 2_545
C1G C2G 1.511(3) .
C2G N3G 1.465(3) .
C2G H2GB 0.9900 .
C2G H2GA 0.9900 .
N3G H3GB 0.88(3) .
N3G H3GA 0.79(3) .
Cl1 O21 1.405(2) .
Cl1 O41 1.409(3) .
Cl1 O31 1.427(2) .
Cl1 O11 1.4342(18) .
Cl2 O22 1.417(2) .
Cl2 O32 1.425(2) .
Cl2 O12 1.4290(18) .
Cl2 O42 1.4445(19) .
